data_2206869
loop_
_publ_author_name
'Gryz Micha\/l '
'Starosta Wojciech'
'Leciejewicz Janusz'

_publ_section_title
;
 Bis[hexaquamagnesium(II)] pyrazine-2,3,5,6-tetracarboxylate
 tetrahydrate
;
_journal_coeditor_code BT6725
_journal_issue 10
_journal_name_full 'Acta Crystallographica Section E'
_journal_page_first m1920
_journal_page_last m1922
_journal_paper_doi 10.1107/S1600536805027406
_journal_volume 61
_journal_year 2005
_chemical_formula_iupac '[Mg (H2 O1)6]2 (C8 N2 O8), 4H2 O'
_chemical_formula_moiety '2H12 Mg O6 2+, C8 N2 O8 2-, 4H2 O'
_chemical_formula_sum 'C8 H32 Mg2 N2 O24'
_chemical_formula_weight 588.98
_chemical_name_common 'magnesium pyrazinetetracarboxylate'
_chemical_name_systematic
;
Bis[hexaquamagnesium(II)] pyrazine-2,3,5,6-tetracarboxylate tetrahydrate
;
_space_group_IT_number 2
_symmetry_cell_setting triclinic
_symmetry_space_group_name_Hall '-P 1'
_symmetry_space_group_name_H-M 'P -1'
_atom_sites_solution_hydrogens geom
_atom_sites_solution_primary direct
_atom_sites_solution_secondary difmap
_audit_creation_method SHELXL-97
_cell_angle_alpha 102.95(3)
_cell_angle_beta 103.29(3)
_cell_angle_gamma 100.02(3)
_cell_formula_units_Z 1
_cell_length_a 6.7467(13)
_cell_length_b 9.1779(18)
_cell_length_c 10.731(2)
_cell_measurement_reflns_used 25
_cell_measurement_temperature 293(2)
_cell_measurement_theta_max 15
_cell_measurement_theta_min 6
_cell_volume 612.2(3)
_computing_cell_refinement 'KM-4 Software'
_computing_data_collection 'KM-4 Software (Kuma, 1996)'
_computing_data_reduction 'DATAPROC (Kuma, 2001)'
_computing_molecular_graphics 'XP (Siemens, 1992)'
_computing_publication_material SHELXL97
_computing_structure_refinement 'SHELXL97 (Sheldrick, 1997)'
_computing_structure_solution 'SHELXS97 (Sheldrick, 1997)'
_diffrn_ambient_temperature 293(2)
_diffrn_measured_fraction_theta_full 0.992
_diffrn_measured_fraction_theta_max 0.992
_diffrn_measurement_device_type 'Kuma KM-4 four-circle'
_diffrn_measurement_method \w/2\q
_diffrn_radiation_monochromator graphite
_diffrn_radiation_source 'fine-focus sealed tube'
_diffrn_radiation_type MoK\a
_diffrn_radiation_wavelength 0.71073
_diffrn_reflns_av_R_equivalents 0.0183
_diffrn_reflns_av_sigmaI/netI 0.0210
_diffrn_reflns_limit_h_max 9
_diffrn_reflns_limit_h_min 0
_diffrn_reflns_limit_k_max 12
_diffrn_reflns_limit_k_min -12
_diffrn_reflns_limit_l_max 14
_diffrn_reflns_limit_l_min -14
_diffrn_reflns_number 3839
_diffrn_reflns_theta_full 30.09
_diffrn_reflns_theta_max 30.09
_diffrn_reflns_theta_min 2.03
_diffrn_standards_decay_% 3.05
_diffrn_standards_interval_count 200
_diffrn_standards_number 3
_exptl_absorpt_coefficient_mu 0.206
_exptl_absorpt_correction_T_max 0.97720
_exptl_absorpt_correction_T_min 0.95512
_exptl_absorpt_correction_type analytical
_exptl_absorpt_process_details '(CrysAlis RED; Oxford Diffraction, 2000)'
_exptl_crystal_colour colourless
_exptl_crystal_density_diffrn 1.598
_exptl_crystal_density_method 'not measured'
_exptl_crystal_description 'rectangular plate'
_exptl_crystal_F_000 310
_exptl_crystal_size_max 0.30
_exptl_crystal_size_mid 0.25
_exptl_crystal_size_min 0.20
_refine_diff_density_max 0.601
_refine_diff_density_min -0.558
_refine_ls_extinction_method none
_refine_ls_goodness_of_fit_ref 1.140
_refine_ls_hydrogen_treatment mixed
_refine_ls_matrix_type full
_refine_ls_number_parameters 217
_refine_ls_number_reflns 3565
_refine_ls_number_restraints 7
_refine_ls_restrained_S_all 1.148
_refine_ls_R_factor_all 0.0583
_refine_ls_R_factor_gt 0.0419
_refine_ls_shift/su_max 0.001
_refine_ls_shift/su_mean 0.000
_refine_ls_structure_factor_coef Fsqd
_refine_ls_weighting_details 'calc w=1/[\s^2^(Fo^2^)+(0.0859P)^2^+0.0954P] where P=(Fo^2^+2Fc^2^)/3'
_refine_ls_weighting_scheme calc
_refine_ls_wR_factor_gt 0.1271
_refine_ls_wR_factor_ref 0.1374
_reflns_number_gt 2752
_reflns_number_total 3565
_reflns_threshold_expression I>2\s(I)
_cod_data_source_file bt6725.cif
_cod_data_source_block I
_cod_original_cell_volume 612.2(2)
_cod_database_code 2206869
_cod_database_fobs_code 2206869

loop_
_symmetry_equiv_pos_as_xyz
'x, y, z'
'-x, -y, -z'

loop_
_atom_site_label
_atom_site_fract_x
_atom_site_fract_y
_atom_site_fract_z
_atom_site_U_iso_or_equiv
_atom_site_adp_type
_atom_site_calc_flag
_atom_site_refinement_flags
_atom_site_occupancy
_atom_site_type_symbol
Mg1 0.10048(7) 0.38447(5) 0.74376(5) 0.02107(14) Uani d . 1 Mg
O12 -0.1200(2) 0.38242(14) 0.84634(14) 0.0353(3) Uani d . 1 O
O14 0.33647(18) 0.40732(15) 0.65134(13) 0.0337(3) Uani d . 1 O
O16 -0.1000(2) 0.44752(15) 0.59307(12) 0.0349(3) Uani d D 1 O
H162 -0.146(4) 0.526(2) 0.618(2) 0.052 Uiso d D 1 H
H161 -0.128(3) 0.429(2) 0.5161(16) 0.052 Uiso d D 1 H
O13 0.22688(19) 0.61361(14) 0.85011(14) 0.0355(3) Uani d . 1 O
O11 0.2736(2) 0.29726(17) 0.87786(13) 0.0389(3) Uani d . 1 O
O15 -0.0305(2) 0.16429(13) 0.62377(13) 0.0331(3) Uani d . 1 O
C6 1.11871(19) 0.12801(13) 0.09160(12) 0.0175(2) Uani d . 1 C
N1 0.93117(16) 0.13464(12) 0.02238(11) 0.0194(2) Uani d . 1 N
O4 1.33092(17) 0.37946(12) 0.15286(11) 0.0274(2) Uani d . 1 O
O3 1.23274(18) 0.29073(13) 0.31122(11) 0.0302(2) Uani d . 1 O
C8 1.24105(19) 0.27660(14) 0.19462(13) 0.0198(2) Uani d . 1 C
C2 0.81111(18) 0.00722(14) -0.06940(13) 0.0183(2) Uani d . 1 C
C7 0.5984(2) 0.01594(15) -0.14738(14) 0.0227(3) Uani d . 1 C
O21 0.90832(19) 0.09816(14) 0.35451(12) 0.0308(2) Uani d . 1 O
O1 0.57634(17) 0.14607(13) -0.15418(14) 0.0348(3) Uani d . 1 O
O2 0.46520(18) -0.10839(14) -0.19901(15) 0.0434(4) Uani d . 1 O
O22 0.5024(3) 0.1799(3) 0.50952(17) 0.0796(7) Uani d D 1 O
H222 0.6140 0.2569 0.5319 0.119 Uiso d D 1 H
H221 0.4601 0.1692 0.4188 0.119 Uiso d D 1 H
H112 0.300(4) 0.324(3) 0.963(3) 0.046(6) Uiso d . 1 H
H142 0.377(4) 0.326(3) 0.611(3) 0.054(7) Uiso d . 1 H
H212 0.790(5) 0.101(3) 0.300(3) 0.055(7) Uiso d . 1 H
H111 0.358(6) 0.241(4) 0.863(4) 0.080(10) Uiso d . 1 H
H151 -0.057(4) 0.140(3) 0.542(3) 0.039(6) Uiso d . 1 H
H141 0.463(5) 0.478(4) 0.707(3) 0.065(9) Uiso d . 1 H
H131 0.349(6) 0.666(4) 0.844(4) 0.081(10) Uiso d . 1 H
H152 0.017(5) 0.091(3) 0.645(3) 0.055(7) Uiso d . 1 H
H122 -0.202(5) 0.302(4) 0.850(3) 0.074(9) Uiso d . 1 H
H132 0.179(5) 0.673(4) 0.905(3) 0.067(8) Uiso d . 1 H
H121 -0.185(5) 0.454(3) 0.854(3) 0.055(7) Uiso d . 1 H
H211 0.992(5) 0.159(3) 0.339(3) 0.057(8) Uiso d . 1 H

loop_
_atom_site_aniso_label
_atom_site_aniso_U_11
_atom_site_aniso_U_22
_atom_site_aniso_U_33
_atom_site_aniso_U_12
_atom_site_aniso_U_13
_atom_site_aniso_U_23
Mg1 0.0184(2) 0.0217(2) 0.0235(2) 0.00725(17) 0.00606(17) 0.00488(17)
O12 0.0357(6) 0.0266(6) 0.0567(8) 0.0140(5) 0.0289(6) 0.0156(5)
O14 0.0229(5) 0.0382(6) 0.0354(6) 0.0033(4) 0.0121(4) 0.0003(5)
O16 0.0421(6) 0.0370(6) 0.0270(5) 0.0211(5) 0.0044(5) 0.0079(5)
O13 0.0272(5) 0.0260(5) 0.0473(7) 0.0020(4) 0.0165(5) -0.0044(5)
O11 0.0447(7) 0.0555(8) 0.0288(6) 0.0355(6) 0.0127(5) 0.0151(5)
O15 0.0405(6) 0.0229(5) 0.0329(6) 0.0097(4) 0.0063(5) 0.0040(4)
C6 0.0141(5) 0.0150(5) 0.0213(5) 0.0030(4) 0.0026(4) 0.0034(4)
N1 0.0147(5) 0.0165(5) 0.0247(5) 0.0051(4) 0.0021(4) 0.0036(4)
O4 0.0261(5) 0.0197(4) 0.0315(5) -0.0007(4) 0.0054(4) 0.0053(4)
O3 0.0320(5) 0.0291(5) 0.0237(5) 0.0018(4) 0.0051(4) 0.0026(4)
C8 0.0148(5) 0.0160(5) 0.0244(6) 0.0039(4) 0.0011(4) 0.0015(4)
C2 0.0129(5) 0.0173(5) 0.0227(5) 0.0046(4) 0.0018(4) 0.0042(4)
C7 0.0141(5) 0.0226(6) 0.0289(6) 0.0064(4) 0.0011(4) 0.0055(5)
O21 0.0246(5) 0.0329(6) 0.0339(6) 0.0056(4) 0.0023(4) 0.0139(5)
O1 0.0193(5) 0.0257(5) 0.0577(7) 0.0101(4) 0.0009(5) 0.0144(5)
O2 0.0204(5) 0.0259(6) 0.0675(9) 0.0016(4) -0.0129(5) 0.0090(6)
O22 0.0611(11) 0.1247(18) 0.0425(9) 0.0516(12) -0.0014(8) -0.0042(10)

loop_
_atom_type_symbol
_atom_type_description
_atom_type_scat_dispersion_real
_atom_type_scat_dispersion_imag
_atom_type_scat_source
Mg Mg 0.0486 0.0363 'International Tables Vol C Tables 4.2.6.8 and 6.1.1.4'
O O 0.0106 0.0060 'International Tables Vol C Tables 4.2.6.8 and 6.1.1.4'
C C 0.0033 0.0016 'International Tables Vol C Tables 4.2.6.8 and 6.1.1.4'
N N 0.0061 0.0033 'International Tables Vol C Tables 4.2.6.8 and 6.1.1.4'
H H 0.0000 0.0000 'International Tables Vol C Tables 4.2.6.8 and 6.1.1.4'

loop_
_geom_angle_atom_site_label_1
_geom_angle_atom_site_label_2
_geom_angle_atom_site_label_3
_geom_angle_site_symmetry_1
_geom_angle_site_symmetry_3
_geom_angle
_geom_angle_publ_flag
O11 Mg1 O12 . . 89.20(6) yes
O11 Mg1 O15 . . 88.92(7) ?
O12 Mg1 O15 . . 94.29(6) ?
O11 Mg1 O14 . . 90.84(6) ?
O12 Mg1 O14 . . 174.61(6) ?
O15 Mg1 O14 . . 91.09(6) yes
O11 Mg1 O13 . . 95.64(7) ?
O12 Mg1 O13 . . 87.90(6) yes
O15 Mg1 O13 . . 174.97(6) yes
O14 Mg1 O13 . . 86.74(6) yes
O11 Mg1 O16 . . 173.12(6) ?
O12 Mg1 O16 . . 89.93(6) ?
O15 Mg1 O16 . . 84.34(6) yes
O14 Mg1 O16 . . 90.67(6) ?
O13 Mg1 O16 . . 91.14(6) ?
Mg1 O12 H122 . . 126(2) ?
Mg1 O12 H121 . . 120.3(19) ?
H122 O12 H121 . . 107(3) ?
Mg1 O14 H142 . . 121.9(18) ?
Mg1 O14 H141 . . 113.5(18) ?
H142 O14 H141 . . 105(3) ?
Mg1 O16 H162 . . 116.6(17) ?
Mg1 O16 H161 . . 136.7(19) ?
H162 O16 H161 . . 105(2) ?
Mg1 O13 H131 . . 121(2) ?
Mg1 O13 H132 . . 129(2) ?
H131 O13 H132 . . 110(3) ?
Mg1 O11 H112 . . 128.1(18) ?
Mg1 O11 H111 . . 127(2) ?
H112 O11 H111 . . 104(3) ?
Mg1 O15 H151 . . 123.9(16) ?
Mg1 O15 H152 . . 119.0(19) ?
H151 O15 H152 . . 104(2) ?
N1 C6 C2 . 2_755 121.42(11) ?
N1 C6 C8 . . 114.00(11) ?
C2 C6 C8 2_755 . 124.57(11) ?
C6 N1 C2 . . 117.87(11) ?
O3 C8 O4 . . 125.59(12) ?
O3 C8 C6 . . 117.64(12) ?
O4 C8 C6 . . 116.57(12) ?
N1 C2 C6 . 2_755 120.71(11) ?
N1 C2 C7 . . 117.45(11) ?
C6 C2 C7 2_755 . 121.84(11) ?
O2 C7 O1 . . 127.18(13) ?
O2 C7 C2 . . 116.19(12) ?
O1 C7 C2 . . 116.62(12) ?
H212 O21 H211 . . 102(3) ?
H222 O22 H221 . . 98.9(3) ?

loop_
_geom_bond_atom_site_label_1
_geom_bond_atom_site_label_2
_geom_bond_site_symmetry_2
_geom_bond_distance
_geom_bond_publ_flag
Mg1 O11 . 2.0359(14) yes
Mg1 O12 . 2.0437(13) yes
Mg1 O15 . 2.0523(15) yes
Mg1 O14 . 2.0654(13) yes
Mg1 O13 . 2.0748(15) yes
Mg1 O16 . 2.1130(14) yes
O12 H122 . 0.86(4) ?
O12 H121 . 0.85(3) ?
O14 H142 . 0.90(3) ?
O14 H141 . 0.95(3) ?
O16 H162 . 0.848(16) ?
O16 H161 . 0.776(16) ?
O13 H131 . 0.90(4) ?
O13 H132 . 0.86(3) ?
O11 H112 . 0.86(3) ?
O11 H111 . 0.85(4) ?
O15 H151 . 0.83(3) ?
O15 H152 . 0.85(3) ?
C6 N1 . 1.3310(16) ?
C6 C2 2_755 1.3947(16) ?
C6 C8 . 1.5088(18) ?
N1 C2 . 1.3346(17) ?
O4 C8 . 1.2550(17) ?
O3 C8 . 1.2440(18) ?
C2 C6 2_755 1.3947(16) ?
C2 C7 . 1.5113(17) ?
C7 O2 . 1.2440(18) ?
C7 O1 . 1.2449(17) ?
O21 H212 . 0.88(3) ?
O21 H211 . 0.79(3) ?
O22 H222 . 0.883(3) ?
O22 H221 . 0.9266(18) ?

loop_
_geom_hbond_atom_site_label_D
_geom_hbond_atom_site_label_H
_geom_hbond_atom_site_label_A
_geom_hbond_site_symmetry_A
_geom_hbond_distance_DH
_geom_hbond_distance_HA
_geom_hbond_distance_DA
_geom_hbond_angle_DHA
_geom_hbond_publ_flag
O11 H112 O4 1_456 0.86(3) 1.94(3) 2.7935(18) 174(2) yes
O11 H111 O1 1_556 0.85(4) 1.86(4) 2.7037(18) 171(3) yes
O12 H121 O4 2_666 0.85(3) 1.97(3) 2.8074(17) 172(3) yes
O12 H122 O1 1_456 0.86(4) 1.86(4) 2.7103(19) 168(3) yes
O13 H132 N1 2_666 0.86(3) 2.10(3) 2.9084(18) 156(3) yes
O13 H131 O2 1_566 0.90(4) 2.27(4) 2.990(2) 136(3) no
O13 H131 O4 2_766 0.90(4) 2.26(4) 2.9806(17) 136(3) no
O14 H142 O22 . 0.90(3) 1.96(3) 2.846(2) 167(3) yes
O14 H141 O4 2_766 0.95(3) 1.85(3) 2.782(2) 165(3) yes
O15 H151 O21 1_455 0.83(3) 1.91(3) 2.7323(19) 174(2) yes
O15 H152 O21 2_656 0.85(3) 1.89(3) 2.7185(18) 165(3) yes
O16 H162 O3 2_666 0.848(16) 1.928(16) 2.7739(18) 175(3) yes
O16 H161 O16 2_566 0.776(16) 2.415(10) 2.896(3) 121.4(11) no
O21 H211 O3 . 0.79(3) 1.98(3) 2.7604(19) 171(3) no
O21 H212 O2 2_655 0.88(3) 1.83(3) 2.7135(18) 175(3) yes
O22 H221 O3 1_455 0.9266(18) 2.2996(14) 2.951(2) 126.93(12) no
O22 H221 O2 2_655 0.9266(18) 2.4865(18) 3.315(3) 148.89(12) no
O22 H222 O16 1_655 0.883(3) 2.2234(17) 3.106(3) 178.19(14) ' '
